data_4347553
loop_
_publ_author_name
'Wla\'zlak, Ewelina'
'Macyk, Wojciech'
'Nitek, Wojciech'
'Szaci\/lowski, Konrad'

_publ_section_title
;
 Influence of \p-Iodide Intermolecular Interactions on Electronic
 Properties of Tin(IV) Iodide Semiconducting Complexes.
;
_journal_issue 12
_journal_name_full 'Inorganic chemistry'
_journal_page_first 5935
_journal_page_last 5945
_journal_paper_doi 10.1021/acs.inorgchem.6b00336
_journal_volume 55
_journal_year 2016
_chemical_absolute_configuration ad
_chemical_formula_moiety 'C36 H30 I4 O2 P2 Sn'
_chemical_formula_sum 'C36 H30 I4 O2 P2 Sn'
_chemical_formula_weight 1182.83
_space_group_IT_number 4
_space_group_name_Hall 'P 2yb'
_space_group_name_H-M_alt 'P 1 21 1'
_symmetry_cell_setting monoclinic
_symmetry_Int_Tables_number 4
_symmetry_space_group_name_Hall 'P 2yb'
_symmetry_space_group_name_H-M 'P 1 21 1'
_atom_sites_solution_hydrogens geom
_audit_creation_date 2014-06-05T21:27:29-00:00
_audit_creation_method 'WinGX routine CIF_UPDATE'
_cell_angle_alpha 90
_cell_angle_beta 109.527(5)
_cell_angle_gamma 90
_cell_formula_units_Z 2
_cell_length_a 10.293(5)
_cell_length_b 16.785(5)
_cell_length_c 11.494(5)
_cell_measurement_reflns_used 15500
_cell_measurement_temperature 120(2)
_cell_measurement_theta_max 28.266
_cell_measurement_theta_min 3.066
_cell_volume 1871.6(13)
_computing_cell_refinement
;
        CrysAlisPro, Agilent Technologies,
        Version 1.171.36.28 (release 01-02-2013 CrysAlis171 .NET)
        (compiled Feb  1 2013,16:14:44)
;
_computing_data_collection
;
        CrysAlisPro, Agilent Technologies,
        Version 1.171.36.28 (release 01-02-2013 CrysAlis171 .NET)
        (compiled Feb  1 2013,16:14:44)
;
_computing_data_reduction
;
        CrysAlisPro, Agilent Technologies,
        Version 1.171.36.28 (release 01-02-2013 CrysAlis171 .NET)
        (compiled Feb  1 2013,16:14:44)
;
_computing_structure_refinement 'SHELXL-2012 (Sheldrick, 2012)'
_diffrn_ambient_temperature 120(2)
_diffrn_detector_area_resol_mean 10.3756
_diffrn_measured_fraction_theta_full 0.998
_diffrn_measured_fraction_theta_max 0.946
_diffrn_measurement_device_type 'SuperNova, Dual, Cu at zero, Atlas'
_diffrn_measurement_method '\w scans'
_diffrn_orient_matrix_UB_11 -0.0510765
_diffrn_orient_matrix_UB_12 0.0302233
_diffrn_orient_matrix_UB_13 -0.0152387
_diffrn_orient_matrix_UB_21 -0.0212769
_diffrn_orient_matrix_UB_22 -0.0120563
_diffrn_orient_matrix_UB_23 0.0499876
_diffrn_orient_matrix_UB_31 0.047797
_diffrn_orient_matrix_UB_32 0.0269484
_diffrn_orient_matrix_UB_33 0.0394652
_diffrn_radiation_monochromator mirror
_diffrn_radiation_type MoK\a
_diffrn_radiation_wavelength 0.71069
_diffrn_reflns_av_R_equivalents 0.0365
_diffrn_reflns_av_unetI/netI 0.0559
_diffrn_reflns_Laue_measured_fraction_full 0.998
_diffrn_reflns_Laue_measured_fraction_max 0.946
_diffrn_reflns_limit_h_max 13
_diffrn_reflns_limit_h_min -13
_diffrn_reflns_limit_k_max 21
_diffrn_reflns_limit_k_min -22
_diffrn_reflns_limit_l_max 14
_diffrn_reflns_limit_l_min -15
_diffrn_reflns_number 25593
_diffrn_reflns_point_group_measured_fraction_full 0.998
_diffrn_reflns_point_group_measured_fraction_max 0.91
_diffrn_reflns_theta_full 25.24
_diffrn_reflns_theta_max 28.684
_diffrn_reflns_theta_min 3.07
_exptl_absorpt_coefficient_mu 4.098
_exptl_absorpt_correction_T_max 1
_exptl_absorpt_correction_T_min 0.50988
_exptl_absorpt_correction_type multi-scan
_exptl_absorpt_process_details
;
        CrysAlisPro, Agilent Technologies,
        Version 1.171.36.28 (release 01-02-2013 CrysAlis171 .NET)
        (compiled Feb  1 2013,16:14:44)
        Empirical absorption correction using spherical harmonics,
 implemented in SCALE3 ABSPACK scaling algorithm.
;
_exptl_crystal_colour red
_exptl_crystal_density_diffrn 2.099
_exptl_crystal_description prism
_exptl_crystal_F_000 1108
_exptl_crystal_size_max 0.446
_exptl_crystal_size_mid 0.25
_exptl_crystal_size_min 0.088
_refine_diff_density_max 0.697
_refine_diff_density_min -0.619
_refine_diff_density_rms 0.119
_refine_ls_abs_structure_details
;
 Flack x determined using 3627 quotients [(I+)-(I-)]/[(I+)+(I-)]
 (Parsons and Flack (2004), Acta Cryst. A60, s61).
;
_refine_ls_abs_structure_Flack -0.027(11)
_refine_ls_extinction_method none
_refine_ls_goodness_of_fit_ref 1.016
_refine_ls_hydrogen_treatment constr
_refine_ls_matrix_type full
_refine_ls_number_parameters 406
_refine_ls_number_reflns 8789
_refine_ls_number_restraints 1
_refine_ls_restrained_S_all 1.016
_refine_ls_R_factor_all 0.0294
_refine_ls_R_factor_gt 0.0249
_refine_ls_shift/su_max 0.001
_refine_ls_shift/su_mean 0
_refine_ls_structure_factor_coef Fsqd
_refine_ls_weighting_details
;
 w=1/[\s^2^(Fo^2^)+(0.0111P)^2^]
 where P=(Fo^2^+2Fc^2^)/3
;
_refine_ls_weighting_scheme calc
_refine_ls_wR_factor_gt 0.0398
_refine_ls_wR_factor_ref 0.0418
_reflns_number_gt 8237
_reflns_number_total 8789
_reflns_threshold_expression 'I > 2\s(I)'
_cod_data_source_file ic6b00336_si_003.cif
_cod_data_source_block ew_po_120
_cod_original_sg_symbol_H-M 'P 21'
_cod_database_code 4347553
_shelx_estimated_absorpt_t_min 0.262
_shelx_estimated_absorpt_t_max 0.714
_shelxl_version_number 2012-9

loop_
_symmetry_equiv_pos_as_xyz
'x, y, z'
'-x, y+1/2, -z'

loop_
_atom_site_label
_atom_site_type_symbol
_atom_site_fract_x
_atom_site_fract_y
_atom_site_fract_z
_atom_site_U_iso_or_equiv
_atom_site_adp_type
_atom_site_occupancy
_atom_site_calc_flag
Sn1 Sn 0.25857(4) 0.31736(2) 0.27973(3) 0.01299(8) Uani 1 d
I4 I 0.34292(4) 0.22739(2) 0.11048(3) 0.01888(9) Uani 1 d
I2 I 0.25613(4) 0.19322(2) 0.43990(4) 0.02042(9) Uani 1 d
I3 I 0.52530(4) 0.36061(2) 0.43190(3) 0.02124(9) Uani 1 d
I1 I -0.01654(4) 0.29331(2) 0.13695(3) 0.01883(9) Uani 1 d
P2 P 0.27028(16) 0.47471(9) 0.07128(14) 0.0138(3) Uani 1 d
P1 P 0.09502(16) 0.43552(9) 0.44480(14) 0.0142(3) Uani 1 d
O1 O 0.1929(4) 0.4074(2) 0.3799(3) 0.0162(9) Uani 1 d
O2 O 0.2619(4) 0.4211(2) 0.1744(3) 0.0155(9) Uani 1 d
C16 C 0.1479(6) 0.3329(3) 0.6390(5) 0.0200(14) Uani 1 d
H16 H 0.2323 0.3614 0.6705 0.024 Uiso 1 calc
C11 C 0.0480(6) 0.3573(3) 0.5293(5) 0.0152(12) Uani 1 d
C17 C 0.1810(6) 0.5126(3) 0.5519(5) 0.0164(13) Uani 1 d
C43 C -0.0736(6) 0.4138(4) -0.2090(5) 0.0223(14) Uani 1 d
H43 H -0.1092 0.3672 -0.2555 0.027 Uiso 1 calc
C29 C 0.3200(6) 0.5726(3) 0.1334(5) 0.0161(13) Uani 1 d
C44 C -0.1494(7) 0.4831(4) -0.2330(6) 0.0251(15) Uani 1 d
H44 H -0.238 0.4839 -0.2947 0.03 Uiso 1 calc
C20 C 0.3036(7) 0.6399(3) 0.7045(5) 0.0231(15) Uani 1 d
H20 H 0.3456 0.6835 0.7561 0.028 Uiso 1 calc
C39 C 0.5056(7) 0.4359(4) -0.1474(6) 0.0268(16) Uani 1 d
H39 H 0.5005 0.4438 -0.2307 0.032 Uiso 1 calc
C38 C 0.6234(7) 0.4067(4) -0.0639(6) 0.0244(15) Uani 1 d
H38 H 0.6998 0.3943 -0.0894 0.029 Uiso 1 calc
C37 C 0.6330(6) 0.3947(3) 0.0581(6) 0.0204(14) Uani 1 d
H37 H 0.7154 0.3741 0.1158 0.024 Uiso 1 calc
C42 C 0.0547(6) 0.4119(4) -0.1174(5) 0.0202(14) Uani 1 d
H42 H 0.106 0.3637 -0.1004 0.024 Uiso 1 calc
C36 C 0.5222(6) 0.4129(3) 0.0952(5) 0.0174(13) Uani 1 d
H36 H 0.5282 0.405 0.1787 0.021 Uiso 1 calc
C33 C 0.3685(7) 0.6631(4) 0.3042(6) 0.0245(15) Uani 1 d
H33 H 0.3706 0.6748 0.3856 0.029 Uiso 1 calc
C18 C 0.1087(6) 0.5535(3) 0.6177(5) 0.0179(13) Uani 1 d
H18 H 0.0178 0.5378 0.611 0.022 Uiso 1 calc
C32 C 0.4103(6) 0.7200(4) 0.2372(6) 0.0269(15) Uani 1 d
H32 H 0.4414 0.7704 0.2733 0.032 Uiso 1 calc
C19 C 0.1714(7) 0.6172(4) 0.6926(5) 0.0207(14) Uani 1 d
H19 H 0.1223 0.6454 0.7364 0.025 Uiso 1 calc
C41 C 0.1089(6) 0.4811(3) -0.0496(5) 0.0151(13) Uani 1 d
C12 C -0.0755(6) 0.3161(4) 0.4842(5) 0.0205(13) Uani 1 d
H12 H -0.1429 0.3319 0.4088 0.025 Uiso 1 calc
C31 C 0.4072(7) 0.7041(4) 0.1185(6) 0.0282(16) Uani 1 d
H31 H 0.4354 0.7434 0.0724 0.034 Uiso 1 calc
C14 C -0.0006(7) 0.2269(4) 0.6573(6) 0.0278(15) Uani 1 d
H14 H -0.0174 0.1823 0.7011 0.033 Uiso 1 calc
C30 C 0.3625(6) 0.6301(3) 0.0673(5) 0.0211(14) Uani 1 d
H30 H 0.3609 0.6186 -0.014 0.025 Uiso 1 calc
C35 C 0.4025(6) 0.4425(3) 0.0112(5) 0.0144(12) Uani 1 d
C40 C 0.3923(6) 0.4544(4) -0.1115(5) 0.0212(14) Uani 1 d
H40 H 0.3099 0.4747 -0.1696 0.025 Uiso 1 calc
C34 C 0.3238(6) 0.5893(4) 0.2530(5) 0.0204(14) Uani 1 d
H34 H 0.2957 0.5501 0.2993 0.025 Uiso 1 calc
C15 C 0.1242(7) 0.2676(4) 0.7016(6) 0.0256(15) Uani 1 d
H15 H 0.1932 0.2502 0.7752 0.031 Uiso 1 calc
C13 C -0.1004(7) 0.2519(4) 0.5492(6) 0.0255(15) Uani 1 d
H13 H -0.1862 0.2247 0.5195 0.031 Uiso 1 calc
C45 C -0.0963(7) 0.5522(4) -0.1664(6) 0.0262(15) Uani 1 d
H45 H -0.1481 0.6002 -0.1835 0.031 Uiso 1 calc
C23 C -0.0560(6) 0.4822(3) 0.3390(5) 0.0133(12) Uani 1 d
C21 C 0.3753(6) 0.5985(4) 0.6401(6) 0.0226(14) Uani 1 d
H21 H 0.4668 0.6138 0.6486 0.027 Uiso 1 calc
C24 C -0.0482(6) 0.5095(3) 0.2261(5) 0.0166(13) Uani 1 d
H24 H 0.0293 0.4963 0.2026 0.02 Uiso 1 calc
C22 C 0.3144(6) 0.5351(4) 0.5638(5) 0.0198(14) Uani 1 d
H22 H 0.3639 0.5074 0.5199 0.024 Uiso 1 calc
C46 C 0.0313(6) 0.5505(4) -0.0762(5) 0.0209(14) Uani 1 d
H46 H 0.0669 0.5977 -0.0312 0.025 Uiso 1 calc
C28 C -0.1705(6) 0.5016(4) 0.3721(6) 0.0204(14) Uani 1 d
H28 H -0.1767 0.4829 0.4481 0.024 Uiso 1 calc
C27 C -0.2752(6) 0.5478(4) 0.2950(6) 0.0235(15) Uani 1 d
H27 H -0.3535 0.5607 0.3175 0.028 Uiso 1 calc
C26 C -0.2651(7) 0.5750(4) 0.1848(6) 0.0245(15) Uani 1 d
H26 H -0.336 0.6078 0.1326 0.029 Uiso 1 calc
C25 C -0.1533(7) 0.5553(4) 0.1495(6) 0.0234(15) Uani 1 d
H25 H -0.1489 0.5733 0.0725 0.028 Uiso 1 calc

loop_
_atom_site_aniso_label
_atom_site_aniso_U_11
_atom_site_aniso_U_22
_atom_site_aniso_U_33
_atom_site_aniso_U_23
_atom_site_aniso_U_13
_atom_site_aniso_U_12
Sn1 0.01283(19) 0.0124(2) 0.01397(19) 0.00117(15) 0.00482(16) 0.00122(15)
I4 0.0210(2) 0.0168(2) 0.0206(2) -0.00259(16) 0.00941(17) 0.00199(17)
I2 0.0274(2) 0.0161(2) 0.0187(2) 0.00425(16) 0.00878(18) 0.00098(17)
I3 0.0147(2) 0.0277(2) 0.0192(2) 0.00147(17) 0.00286(17) -0.00098(17)
I1 0.01369(19) 0.0184(2) 0.0228(2) 0.00049(16) 0.00397(16) 0.00003(16)
P2 0.0154(8) 0.0131(8) 0.0141(8) 0.0011(6) 0.0065(7) 0.0019(6)
P1 0.0149(8) 0.0148(8) 0.0138(8) -0.0011(6) 0.0059(7) 0.0002(6)
O1 0.021(2) 0.013(2) 0.017(2) -0.0016(16) 0.0096(18) 0.0020(17)
O2 0.022(2) 0.011(2) 0.017(2) 0.0030(16) 0.0109(19) 0.0015(17)
C16 0.019(3) 0.019(4) 0.019(3) -0.005(2) 0.003(3) 0.000(3)
C11 0.022(3) 0.012(3) 0.015(3) -0.002(2) 0.012(3) 0.002(3)
C17 0.021(3) 0.014(3) 0.013(3) 0.002(2) 0.004(3) -0.003(3)
C43 0.021(3) 0.028(4) 0.019(3) 0.000(3) 0.008(3) -0.001(3)
C29 0.014(3) 0.015(3) 0.020(3) -0.003(2) 0.005(3) 0.004(2)
C44 0.018(3) 0.040(4) 0.018(4) 0.003(3) 0.008(3) 0.001(3)
C20 0.034(4) 0.015(3) 0.014(3) -0.002(2) 0.000(3) -0.006(3)
C39 0.036(4) 0.025(4) 0.025(4) 0.004(3) 0.016(3) 0.004(3)
C38 0.020(4) 0.023(4) 0.036(4) -0.001(3) 0.018(3) 0.003(3)
C37 0.018(3) 0.018(3) 0.024(4) -0.002(3) 0.005(3) 0.000(3)
C42 0.022(3) 0.023(4) 0.019(3) 0.000(3) 0.012(3) 0.001(3)
C36 0.019(3) 0.017(3) 0.017(3) -0.001(2) 0.007(3) -0.002(3)
C33 0.026(4) 0.027(4) 0.019(3) -0.008(3) 0.006(3) -0.001(3)
C18 0.016(3) 0.020(3) 0.018(3) -0.001(3) 0.005(3) -0.001(3)
C32 0.030(4) 0.014(3) 0.035(4) -0.009(3) 0.009(3) -0.002(3)
C19 0.027(4) 0.019(3) 0.017(3) -0.001(3) 0.009(3) 0.004(3)
C41 0.013(3) 0.020(3) 0.016(3) 0.005(2) 0.009(3) 0.005(2)
C12 0.027(3) 0.019(3) 0.020(3) -0.004(3) 0.013(3) -0.001(3)
C31 0.039(4) 0.016(4) 0.034(4) 0.002(3) 0.018(3) -0.003(3)
C14 0.047(4) 0.015(3) 0.029(4) 0.005(3) 0.022(3) -0.002(3)
C30 0.032(4) 0.015(3) 0.017(3) 0.003(2) 0.010(3) 0.006(3)
C35 0.017(3) 0.011(3) 0.018(3) 0.002(2) 0.010(3) 0.001(2)
C40 0.025(4) 0.023(4) 0.016(3) 0.004(3) 0.007(3) 0.008(3)
C34 0.024(4) 0.019(3) 0.021(3) 0.001(3) 0.012(3) 0.001(3)
C15 0.038(4) 0.020(3) 0.019(3) 0.005(3) 0.010(3) 0.008(3)
C13 0.029(4) 0.018(4) 0.031(4) -0.006(3) 0.012(3) -0.012(3)
C45 0.024(4) 0.032(4) 0.025(4) 0.012(3) 0.011(3) 0.017(3)
C23 0.013(3) 0.011(3) 0.016(3) -0.004(2) 0.006(2) -0.004(2)
C21 0.016(3) 0.028(4) 0.023(4) 0.002(3) 0.006(3) -0.006(3)
C24 0.019(3) 0.014(3) 0.018(3) -0.002(2) 0.008(3) -0.002(2)
C22 0.020(3) 0.023(4) 0.019(3) 0.003(3) 0.009(3) 0.004(3)
C46 0.025(4) 0.019(3) 0.022(4) 0.002(3) 0.012(3) 0.005(3)
C28 0.022(3) 0.022(4) 0.017(3) -0.006(3) 0.007(3) -0.002(3)
C27 0.015(3) 0.026(4) 0.029(4) -0.010(3) 0.006(3) 0.003(3)
C26 0.026(4) 0.014(3) 0.028(4) 0.001(3) 0.002(3) 0.001(3)
C25 0.028(4) 0.020(4) 0.021(4) 0.004(3) 0.006(3) 0.002(3)

loop_
_atom_type_symbol
_atom_type_description
_atom_type_scat_dispersion_real
_atom_type_scat_dispersion_imag
_atom_type_scat_source
C C 0.0033 0.0016 'International Tables Vol C Tables 4.2.6.8 and 6.1.1.4'
H H 0 0 'International Tables Vol C Tables 4.2.6.8 and 6.1.1.4'
O O 0.0106 0.006 'International Tables Vol C Tables 4.2.6.8 and 6.1.1.4'
P P 0.1023 0.0942 'International Tables Vol C Tables 4.2.6.8 and 6.1.1.4'
Sn Sn -0.6537 1.4246 'International Tables Vol C Tables 4.2.6.8 and 6.1.1.4'
I I -0.4742 1.8119 'International Tables Vol C Tables 4.2.6.8 and 6.1.1.4'

loop_
_geom_angle_atom_site_label_1
_geom_angle_atom_site_label_2
_geom_angle_atom_site_label_3
_geom_angle
O2 Sn1 O1 78.26(14)
O2 Sn1 I2 173.48(10)
O1 Sn1 I2 95.66(10)
O2 Sn1 I1 89.42(11)
O1 Sn1 I1 88.72(11)
I2 Sn1 I1 92.81(2)
O2 Sn1 I3 86.83(11)
O1 Sn1 I3 84.35(11)
I2 Sn1 I3 90.27(2)
I1 Sn1 I3 172.660(19)
O2 Sn1 I4 88.75(10)
O1 Sn1 I4 166.97(10)
I2 Sn1 I4 97.37(3)
I1 Sn1 I4 90.16(3)
I3 Sn1 I4 96.06(3)
O2 P2 C41 111.4(3)
O2 P2 C29 108.4(2)
C41 P2 C29 108.8(3)
O2 P2 C35 111.7(2)
C41 P2 C35 110.3(3)
C29 P2 C35 106.0(3)
O1 P1 C11 112.5(2)
O1 P1 C17 107.7(3)
C11 P1 C17 108.4(3)
O1 P1 C23 111.6(2)
C11 P1 C23 110.8(3)
C17 P1 C23 105.3(3)
P1 O1 Sn1 149.9(2)
P2 O2 Sn1 161.5(2)
C15 C16 C11 120.0(6)
C15 C16 H16 120
C11 C16 H16 120
C12 C11 C16 119.8(5)
C12 C11 P1 122.9(4)
C16 C11 P1 117.0(4)
C22 C17 C18 119.9(5)
C22 C17 P1 120.5(5)
C18 C17 P1 119.5(4)
C44 C43 C42 120.3(6)
C44 C43 H43 119.8
C42 C43 H43 119.8
C30 C29 C34 119.5(5)
C30 C29 P2 121.3(4)
C34 C29 P2 119.1(5)
C43 C44 C45 120.0(6)
C43 C44 H44 120
C45 C44 H44 120
C19 C20 C21 119.4(6)
C19 C20 H20 120.3
C21 C20 H20 120.3
C38 C39 C40 120.4(6)
C38 C39 H39 119.8
C40 C39 H39 119.8
C39 C38 C37 120.7(6)
C39 C38 H38 119.6
C37 C38 H38 119.6
C36 C37 C38 119.6(6)
C36 C37 H37 120.2
C38 C37 H37 120.2
C43 C42 C41 120.1(6)
C43 C42 H42 120
C41 C42 H42 120
C35 C36 C37 120.1(5)
C35 C36 H36 120
C37 C36 H36 120
C32 C33 C34 120.2(6)
C32 C33 H33 119.9
C34 C33 H33 119.9
C19 C18 C17 119.3(6)
C19 C18 H18 120.3
C17 C18 H18 120.3
C31 C32 C33 120.6(6)
C31 C32 H32 119.7
C33 C32 H32 119.7
C20 C19 C18 120.9(6)
C20 C19 H19 119.5
C18 C19 H19 119.5
C46 C41 C42 118.6(6)
C46 C41 P2 122.8(5)
C42 C41 P2 118.5(5)
C13 C12 C11 120.0(6)
C13 C12 H12 120
C11 C12 H12 120
C32 C31 C30 119.1(6)
C32 C31 H31 120.5
C30 C31 H31 120.5
C13 C14 C15 119.8(6)
C13 C14 H14 120.1
C15 C14 H14 120.1
C29 C30 C31 120.9(6)
C29 C30 H30 119.6
C31 C30 H30 119.6
C36 C35 C40 120.5(5)
C36 C35 P2 116.9(4)
C40 C35 P2 122.3(5)
C35 C40 C39 118.7(6)
C35 C40 H40 120.7
C39 C40 H40 120.7
C33 C34 C29 119.7(6)
C33 C34 H34 120.1
C29 C34 H34 120.1
C16 C15 C14 120.2(6)
C16 C15 H15 119.9
C14 C15 H15 119.9
C12 C13 C14 120.3(6)
C12 C13 H13 119.9
C14 C13 H13 119.9
C46 C45 C44 119.8(6)
C46 C45 H45 120.1
C44 C45 H45 120.1
C28 C23 C24 119.4(5)
C28 C23 P1 122.4(4)
C24 C23 P1 117.6(4)
C22 C21 C20 120.8(6)
C22 C21 H21 119.6
C20 C21 H21 119.6
C25 C24 C23 119.9(6)
C25 C24 H24 120.1
C23 C24 H24 120.1
C17 C22 C21 119.6(6)
C17 C22 H22 120.2
C21 C22 H22 120.2
C45 C46 C41 121.2(6)
C45 C46 H46 119.4
C41 C46 H46 119.4
C27 C28 C23 120.4(6)
C27 C28 H28 119.8
C23 C28 H28 119.8
C28 C27 C26 119.4(6)
C28 C27 H27 120.3
C26 C27 H27 120.3
C25 C26 C27 121.0(6)
C25 C26 H26 119.5
C27 C26 H26 119.5
C24 C25 C26 119.8(6)
C24 C25 H25 120.1
C26 C25 H25 120.1

loop_
_geom_bond_atom_site_label_1
_geom_bond_atom_site_label_2
_geom_bond_distance
Sn1 O2 2.127(4)
Sn1 O1 2.142(4)
Sn1 I2 2.7862(9)
Sn1 I1 2.7871(13)
Sn1 I3 2.8131(12)
Sn1 I4 2.8191(9)
P2 O2 1.514(4)
P2 C41 1.778(6)
P2 C29 1.797(6)
P2 C35 1.803(6)
P1 O1 1.516(4)
P1 C11 1.792(6)
P1 C17 1.801(6)
P1 C23 1.801(6)
C16 C15 1.378(8)
C16 C11 1.396(7)
C16 H16 0.95
C11 C12 1.387(8)
C17 C22 1.387(8)
C17 C18 1.405(8)
C43 C44 1.376(8)
C43 C42 1.387(8)
C43 H43 0.95
C29 C30 1.385(8)
C29 C34 1.390(8)
C44 C45 1.396(9)
C44 H44 0.95
C20 C19 1.376(9)
C20 C21 1.392(8)
C20 H20 0.95
C39 C38 1.362(9)
C39 C40 1.396(8)
C39 H39 0.95
C38 C37 1.386(8)
C38 H38 0.95
C37 C36 1.379(8)
C37 H37 0.95
C42 C41 1.407(8)
C42 H42 0.95
C36 C35 1.379(8)
C36 H36 0.95
C33 C32 1.381(9)
C33 C34 1.383(8)
C33 H33 0.95
C18 C19 1.388(8)
C18 H18 0.95
C32 C31 1.381(8)
C32 H32 0.95
C19 H19 0.95
C41 C46 1.387(8)
C12 C13 1.383(8)
C12 H12 0.95
C31 C30 1.386(8)
C31 H31 0.95
C14 C13 1.386(8)
C14 C15 1.392(9)
C14 H14 0.95
C30 H30 0.95
C35 C40 1.394(8)
C40 H40 0.95
C34 H34 0.95
C15 H15 0.95
C13 H13 0.95
C45 C46 1.375(8)
C45 H45 0.95
C23 C28 1.393(8)
C23 C24 1.403(8)
C21 C22 1.388(8)
C21 H21 0.95
C24 C25 1.379(8)
C24 H24 0.95
C22 H22 0.95
C46 H46 0.95
C28 C27 1.382(8)
C28 H28 0.95
C27 C26 1.383(9)
C27 H27 0.95
C26 C25 1.382(9)
C26 H26 0.95
C25 H25 0.95

loop_
_geom_hbond_atom_site_label_D
_geom_hbond_atom_site_label_H
_geom_hbond_atom_site_label_A
_geom_hbond_distance_DH
_geom_hbond_distance_HA
_geom_hbond_distance_DA
_geom_hbond_angle_DHA
C36 H36 I3 0.95 3.01 3.958(6) 172.5

loop_
_geom_torsion_atom_site_label_1
_geom_torsion_atom_site_label_2
_geom_torsion_atom_site_label_3
_geom_torsion_atom_site_label_4
_geom_torsion
C11 P1 O1 Sn1 37.7(6)
C17 P1 O1 Sn1 157.1(4)
C23 P1 O1 Sn1 -87.7(5)
C41 P2 O2 Sn1 82.1(8)
C29 P2 O2 Sn1 -158.2(8)
C35 P2 O2 Sn1 -41.8(9)
C15 C16 C11 C12 0.6(8)
C15 C16 C11 P1 -173.0(4)
O1 P1 C11 C12 -99.6(5)
C17 P1 C11 C12 141.3(5)
C23 P1 C11 C12 26.2(6)
O1 P1 C11 C16 73.8(5)
C17 P1 C11 C16 -45.3(5)
C23 P1 C11 C16 -160.4(4)
O1 P1 C17 C22 -0.8(5)
C11 P1 C17 C22 121.2(5)
C23 P1 C17 C22 -120.1(5)
O1 P1 C17 C18 175.1(4)
C11 P1 C17 C18 -62.9(5)
C23 P1 C17 C18 55.8(5)
O2 P2 C29 C30 167.0(5)
C41 P2 C29 C30 -71.7(5)
C35 P2 C29 C30 46.9(6)
O2 P2 C29 C34 -9.1(5)
C41 P2 C29 C34 112.3(5)
C35 P2 C29 C34 -129.1(5)
C42 C43 C44 C45 1.2(9)
C40 C39 C38 C37 0.0(10)
C39 C38 C37 C36 -0.2(9)
C44 C43 C42 C41 -1.0(9)
C38 C37 C36 C35 0.2(9)
C22 C17 C18 C19 1.0(9)
P1 C17 C18 C19 -174.8(4)
C34 C33 C32 C31 0.3(10)
C21 C20 C19 C18 0.1(9)
C17 C18 C19 C20 -0.8(9)
C43 C42 C41 C46 0.3(8)
C43 C42 C41 P2 177.4(4)
O2 P2 C41 C46 112.1(5)
C29 P2 C41 C46 -7.4(6)
C35 P2 C41 C46 -123.3(5)
O2 P2 C41 C42 -64.8(5)
C29 P2 C41 C42 175.6(4)
C35 P2 C41 C42 59.8(5)
C16 C11 C12 C13 1.2(8)
P1 C11 C12 C13 174.4(4)
C33 C32 C31 C30 -0.4(10)
C34 C29 C30 C31 -0.7(9)
P2 C29 C30 C31 -176.7(5)
C32 C31 C30 C29 0.6(10)
C37 C36 C35 C40 0.0(9)
C37 C36 C35 P2 -173.5(4)
O2 P2 C35 C36 -37.4(5)
C41 P2 C35 C36 -161.9(4)
C29 P2 C35 C36 80.5(5)
O2 P2 C35 C40 149.3(5)
C41 P2 C35 C40 24.8(6)
C29 P2 C35 C40 -92.8(5)
C36 C35 C40 C39 -0.2(9)
P2 C35 C40 C39 172.9(5)
C38 C39 C40 C35 0.2(10)
C32 C33 C34 C29 -0.5(10)
C30 C29 C34 C33 0.6(9)
P2 C29 C34 C33 176.7(5)
C11 C16 C15 C14 -1.6(9)
C13 C14 C15 C16 0.8(9)
C11 C12 C13 C14 -2.0(9)
C15 C14 C13 C12 1.0(9)
C43 C44 C45 C46 -0.7(9)
O1 P1 C23 C28 169.6(4)
C11 P1 C23 C28 43.3(5)
C17 P1 C23 C28 -73.7(5)
O1 P1 C23 C24 -19.3(5)
C11 P1 C23 C24 -145.7(4)
C17 P1 C23 C24 97.3(5)
C19 C20 C21 C22 0.5(9)
C28 C23 C24 C25 0.3(8)
P1 C23 C24 C25 -171.0(4)
C18 C17 C22 C21 -0.5(9)
P1 C17 C22 C21 175.4(5)
C20 C21 C22 C17 -0.3(9)
C44 C45 C46 C41 0.0(9)
C42 C41 C46 C45 0.2(9)
P2 C41 C46 C45 -176.8(5)
C24 C23 C28 C27 -0.6(8)
P1 C23 C28 C27 170.3(5)
C23 C28 C27 C26 -0.3(9)
C28 C27 C26 C25 1.4(9)
C23 C24 C25 C26 0.7(9)
C27 C26 C25 C24 -1.6(9)
